data_2239889
loop_
_publ_author_name
'Manjare, Sudesh T.'
'Singh, Harkesh B.'
'Butcher, Ray J.'

_publ_section_title
;
 Crystal structure of
 (N1-benzyl-N1,N2,N2-trimethylethane-1,2-diamine-\k2N,N&#x2032;)dichloridomercury(II)
;
_journal_coeditor_code WM5031
_journal_issue 9
_journal_name_full 'Acta Crystallographica Section E Structure Reports Online'
_journal_page_first 118
_journal_paper_doi 10.1107/S1600536814017516
_journal_volume 70
_journal_year 2014
_chemical_formula_iupac '[Hg Cl2 (C12 H20 N2)]'
_chemical_formula_moiety 'C12 H20 Cl2 Hg N2'
_chemical_formula_sum 'C12 H20 Cl2 Hg N2'
_chemical_formula_weight 463.79
_chemical_name_systematic
(<i>N</i>^1^-Benzyl-<i>N</i>^1^,<i>N</i>^2^,<i>N</i>^2^-trimethylethane-1,2-diamine-\k^2^<i>N</i>,<i>N</i>')dichloridomercury(II)
_space_group_IT_number 14
_symmetry_cell_setting monoclinic
_symmetry_space_group_name_Hall '-P 2yn'
_symmetry_space_group_name_H-M 'P 1 21/n 1'
_atom_sites_solution_hydrogens geom
_atom_sites_solution_primary direct
_atom_sites_solution_secondary difmap
_audit_creation_method SHELXL-97
_cell_angle_alpha 90.00
_cell_angle_beta 104.324(4)
_cell_angle_gamma 90.00
_cell_formula_units_Z 4
_cell_length_a 9.0839(3)
_cell_length_b 15.5367(6)
_cell_length_c 11.3161(5)
_cell_measurement_reflns_used 1518
_cell_measurement_temperature 200(2)
_cell_measurement_theta_max 30.766
_cell_measurement_theta_min 5.304
_cell_volume 1547.43(11)
_computing_cell_refinement
;
CrysAlis PRO (Agilent, 2014)
;
_computing_data_collection
;
CrysAlis PRO (Agilent, 2014)
;
_computing_data_reduction
;
CrysAlis PRO (Agilent, 2014)
;
_computing_molecular_graphics 'SHELXTL (Sheldrick, 2008)'
_computing_publication_material 'WinGX (Farrugia, 2012) and publCIF (Westrip, 2010)'
_computing_structure_refinement 'SHELXL97 (Sheldrick, 2008)'
_computing_structure_solution 'SHELXS97 (Sheldrick, 2008)'
_diffrn_ambient_temperature 200(2)
_diffrn_detector_area_resol_mean 10.5081
_diffrn_measured_fraction_theta_full 0.990
_diffrn_measured_fraction_theta_max 0.908
_diffrn_measurement_device_type 'Agilent Xcalibur'
_diffrn_measurement_method '\w scans'
_diffrn_radiation_monochromator graphite
_diffrn_radiation_source 'fine-focus sealed tube'
_diffrn_radiation_type MoK\a
_diffrn_radiation_wavelength 0.71073
_diffrn_reflns_av_R_equivalents 0.0666
_diffrn_reflns_av_sigmaI/netI 0.0890
_diffrn_reflns_limit_h_max 11
_diffrn_reflns_limit_h_min -13
_diffrn_reflns_limit_k_max 23
_diffrn_reflns_limit_k_min -16
_diffrn_reflns_limit_l_max 16
_diffrn_reflns_limit_l_min -16
_diffrn_reflns_number 13173
_diffrn_reflns_theta_full 25.00
_diffrn_reflns_theta_max 32.59
_diffrn_reflns_theta_min 5.14
_exptl_absorpt_coefficient_mu 10.274
_exptl_absorpt_correction_T_max 0.339
_exptl_absorpt_correction_T_min 0.026
_exptl_absorpt_correction_type analytical
_exptl_absorpt_process_details
;
[CrysAlis PRO (Agilent, 2014) using a multi-faceted crystal
model based on expressions derived by Clark & Reid (1995)]
;
_exptl_crystal_colour colorless
_exptl_crystal_density_diffrn 1.991
_exptl_crystal_density_method 'not measured'
_exptl_crystal_description
;
plate
;
_exptl_crystal_F_000 880
_exptl_crystal_size_max 0.79
_exptl_crystal_size_mid 0.23
_exptl_crystal_size_min 0.05
_refine_diff_density_max 1.536
_refine_diff_density_min -1.610
_refine_ls_extinction_coef 0.00248(16)
_refine_ls_extinction_expression Fc^*^=kFc[1+0.001xFc^2^\l^3^/sin(2\q)]^-1/4^
_refine_ls_extinction_method 'SHELXL97 (Sheldrick, 2008)'
_refine_ls_goodness_of_fit_ref 0.962
_refine_ls_hydrogen_treatment constr
_refine_ls_matrix_type full
_refine_ls_number_parameters 158
_refine_ls_number_reflns 5125
_refine_ls_number_restraints 0
_refine_ls_restrained_S_all 0.962
_refine_ls_R_factor_all 0.0906
_refine_ls_R_factor_gt 0.0439
_refine_ls_shift/su_max 0.001
_refine_ls_shift/su_mean 0.000
_refine_ls_structure_factor_coef Fsqd
_refine_ls_weighting_details 'calc w=1/[\s^2^(Fo^2^)+(0.0132P)^2^+0.0000P] where P=(Fo^2^+2Fc^2^)/3'
_refine_ls_weighting_scheme calc
_refine_ls_wR_factor_gt 0.0632
_refine_ls_wR_factor_ref 0.0737
_reflns_number_gt 3248
_reflns_number_total 5125
_reflns_threshold_expression I>2sigma(I)
_cod_data_source_file wm5031sup1.cf
_cod_data_source_block 3
_cod_original_cell_volume 1547.43(10)
_cod_original_sg_symbol_H-M 'P 21/n'
_cod_database_code 2239889
_cod_database_fobs_code 2239889

loop_
_symmetry_equiv_pos_as_xyz
'x, y, z'
'-x+1/2, y+1/2, -z+1/2'
'-x, -y, -z'
'x-1/2, -y-1/2, z-1/2'

loop_
_atom_site_type_symbol
_atom_site_label
_atom_site_fract_x
_atom_site_fract_y
_atom_site_fract_z
_atom_site_U_iso_or_equiv
_atom_site_adp_type
_atom_site_calc_flag
_atom_site_refinement_flags
_atom_site_occupancy
_atom_site_symmetry_multiplicity
Hg Hg 0.11248(2) 0.279066(14) 0.55937(2) 0.03718(9) Uani d . 1 1
Cl Cl1 0.24245(15) 0.15445(9) 0.51432(13) 0.0476(4) Uani d . 1 1
Cl Cl2 -0.08589(15) 0.34782(10) 0.40263(13) 0.0502(4) Uani d . 1 1
N N1 0.0504(5) 0.3190(3) 0.7420(4) 0.0402(11) Uani d . 1 1
N N2 0.2991(5) 0.3891(3) 0.6352(4) 0.0423(11) Uani d . 1 1
C C1 -0.0894(5) 0.1816(4) 0.7510(5) 0.0368(13) Uani d . 1 1
C C2 -0.0412(6) 0.1163(4) 0.6876(5) 0.0431(14) Uani d . 1 1
H H2A 0.0635 0.1125 0.6885 0.052 Uiso calc R 1 1
C C3 -0.1412(7) 0.0563(4) 0.6228(5) 0.0511(16) Uani d . 1 1
H H3A -0.1059 0.0123 0.5784 0.061 Uiso calc R 1 1
C C4 -0.2928(7) 0.0605(4) 0.6231(5) 0.0531(16) Uani d . 1 1
H H4A -0.3624 0.0194 0.5788 0.064 Uiso calc R 1 1
C C5 -0.3428(6) 0.1239(4) 0.6871(6) 0.0552(17) Uani d . 1 1
H H5A -0.4470 0.1263 0.6879 0.066 Uiso calc R 1 1
C C6 -0.2417(6) 0.1853(4) 0.7516(5) 0.0481(15) Uani d . 1 1
H H6A -0.2773 0.2294 0.7957 0.058 Uiso calc R 1 1
C C7 0.0218(6) 0.2459(4) 0.8187(5) 0.0455(14) Uani d . 1 1
H H7A 0.1193 0.2163 0.8541 0.055 Uiso calc R 1 1
H H7B -0.0163 0.2691 0.8870 0.055 Uiso calc R 1 1
C C8 0.1829(7) 0.3687(4) 0.8088(6) 0.0572(18) Uani d . 1 1
H H8A 0.2647 0.3280 0.8471 0.069 Uiso calc R 1 1
H H8B 0.1540 0.4009 0.8752 0.069 Uiso calc R 1 1
C C9 0.2449(7) 0.4314(4) 0.7321(6) 0.0574(17) Uani d . 1 1
H H9A 0.1644 0.4732 0.6950 0.069 Uiso calc R 1 1
H H9B 0.3298 0.4638 0.7852 0.069 Uiso calc R 1 1
C C10 0.3076(7) 0.4511(4) 0.5401(6) 0.0597(18) Uani d . 1 1
H H10A 0.3811 0.4962 0.5747 0.090 Uiso calc R 1 1
H H10B 0.2074 0.4770 0.5077 0.090 Uiso calc R 1 1
H H10C 0.3401 0.4216 0.4743 0.090 Uiso calc R 1 1
C C11 0.4498(6) 0.3478(4) 0.6837(7) 0.064(2) Uani d . 1 1
H H11A 0.5219 0.3906 0.7281 0.095 Uiso calc R 1 1
H H11B 0.4871 0.3247 0.6158 0.095 Uiso calc R 1 1
H H11C 0.4398 0.3008 0.7390 0.095 Uiso calc R 1 1
C C12 -0.0886(6) 0.3744(4) 0.7088(6) 0.0575(17) Uani d . 1 1
H H12A -0.1164 0.3928 0.7833 0.086 Uiso calc R 1 1
H H12B -0.1725 0.3415 0.6575 0.086 Uiso calc R 1 1
H H12C -0.0679 0.4251 0.6641 0.086 Uiso calc R 1 1

loop_
_atom_site_aniso_label
_atom_site_aniso_U_11
_atom_site_aniso_U_22
_atom_site_aniso_U_33
_atom_site_aniso_U_12
_atom_site_aniso_U_13
_atom_site_aniso_U_23
Hg 0.03850(13) 0.03097(13) 0.04205(14) -0.00121(10) 0.00990(8) -0.00793(11)
Cl1 0.0585(9) 0.0360(8) 0.0541(9) 0.0049(7) 0.0249(7) -0.0088(7)
Cl2 0.0470(8) 0.0549(10) 0.0448(9) 0.0077(7) 0.0037(6) -0.0001(8)
N1 0.050(3) 0.032(3) 0.041(3) -0.001(2) 0.017(2) -0.006(2)
N2 0.047(3) 0.031(3) 0.046(3) -0.004(2) 0.007(2) -0.001(2)
C1 0.034(3) 0.039(3) 0.037(3) 0.007(2) 0.008(2) 0.012(3)
C2 0.044(3) 0.033(3) 0.057(4) 0.008(3) 0.021(3) 0.010(3)
C3 0.069(4) 0.040(4) 0.048(4) 0.003(3) 0.022(3) 0.009(3)
C4 0.068(4) 0.050(4) 0.039(4) -0.013(3) 0.009(3) 0.009(3)
C5 0.038(3) 0.072(5) 0.055(4) 0.002(3) 0.009(3) 0.010(4)
C6 0.046(3) 0.055(4) 0.047(4) 0.003(3) 0.018(3) 0.006(3)
C7 0.051(3) 0.045(4) 0.045(4) 0.006(3) 0.020(3) 0.006(3)
C8 0.076(4) 0.050(4) 0.046(4) -0.023(3) 0.015(3) -0.018(3)
C9 0.068(4) 0.042(4) 0.064(4) -0.018(3) 0.020(3) -0.021(3)
C10 0.075(4) 0.043(4) 0.061(4) -0.008(3) 0.018(3) -0.001(3)
C11 0.035(3) 0.058(5) 0.089(5) -0.006(3) -0.001(3) 0.000(4)
C12 0.062(4) 0.048(4) 0.069(5) 0.026(3) 0.029(3) 0.003(3)

loop_
_atom_type_symbol
_atom_type_description
_atom_type_scat_dispersion_real
_atom_type_scat_dispersion_imag
_atom_type_scat_source
C C 0.0033 0.0016 'International Tables Vol C Tables 4.2.6.8 and 6.1.1.4'
H H 0.0000 0.0000 'International Tables Vol C Tables 4.2.6.8 and 6.1.1.4'
N N 0.0061 0.0033 'International Tables Vol C Tables 4.2.6.8 and 6.1.1.4'
Cl Cl 0.1484 0.1585 'International Tables Vol C Tables 4.2.6.8 and 6.1.1.4'
Hg Hg -2.3894 9.2266 'International Tables Vol C Tables 4.2.6.8 and 6.1.1.4'

loop_
_geom_angle_atom_site_label_1
_geom_angle_atom_site_label_2
_geom_angle_atom_site_label_3
_geom_angle
N1 Hg Cl1 129.73(12)
N1 Hg N2 78.51(16)
Cl1 Hg N2 108.04(12)
N1 Hg Cl2 103.21(11)
Cl1 Hg Cl2 121.01(5)
N2 Hg Cl2 106.03(11)
C8 N1 C7 109.8(4)
C8 N1 C12 111.0(5)
C7 N1 C12 109.0(4)
C8 N1 Hg 104.3(3)
C7 N1 Hg 115.1(3)
C12 N1 Hg 107.6(3)
C10 N2 C9 110.1(5)
C10 N2 C11 110.1(5)
C9 N2 C11 111.5(5)
C10 N2 Hg 111.5(3)
C9 N2 Hg 104.4(3)
C11 N2 Hg 109.1(3)
C2 C1 C6 118.7(5)
C2 C1 C7 119.9(5)
C6 C1 C7 121.3(5)
C1 C2 C3 121.5(5)
C1 C2 H2A 119.2
C3 C2 H2A 119.2
C2 C3 C4 119.5(6)
C2 C3 H3A 120.2
C4 C3 H3A 120.2
C5 C4 C3 119.9(6)
C5 C4 H4A 120.0
C3 C4 H4A 120.0
C4 C5 C6 120.5(6)
C4 C5 H5A 119.7
C6 C5 H5A 119.7
C1 C6 C5 119.8(6)
C1 C6 H6A 120.1
C5 C6 H6A 120.1
C1 C7 N1 113.9(5)
C1 C7 H7A 108.8
N1 C7 H7A 108.8
C1 C7 H7B 108.8
N1 C7 H7B 108.8
H7A C7 H7B 107.7
N1 C8 C9 114.7(5)
N1 C8 H8A 108.6
C9 C8 H8A 108.6
N1 C8 H8B 108.6
C9 C8 H8B 108.6
H8A C8 H8B 107.6
N2 C9 C8 112.6(5)
N2 C9 H9A 109.1
C8 C9 H9A 109.1
N2 C9 H9B 109.1
C8 C9 H9B 109.1
H9A C9 H9B 107.8
N2 C10 H10A 109.5
N2 C10 H10B 109.5
H10A C10 H10B 109.5
N2 C10 H10C 109.5
H10A C10 H10C 109.5
H10B C10 H10C 109.5
N2 C11 H11A 109.5
N2 C11 H11B 109.5
H11A C11 H11B 109.5
N2 C11 H11C 109.5
H11A C11 H11C 109.5
H11B C11 H11C 109.5
N1 C12 H12A 109.5
N1 C12 H12B 109.5
H12A C12 H12B 109.5
N1 C12 H12C 109.5
H12A C12 H12C 109.5
H12B C12 H12C 109.5

loop_
_geom_bond_atom_site_label_1
_geom_bond_atom_site_label_2
_geom_bond_distance
Hg N1 2.355(4)
Hg Cl1 2.3875(14)
Hg N2 2.411(4)
Hg Cl2 2.4397(13)
N1 C8 1.472(6)
N1 C7 1.491(7)
N1 C12 1.497(6)
N2 C10 1.460(7)
N2 C9 1.465(8)
N2 C11 1.489(7)
C1 C2 1.375(7)
C1 C6 1.386(7)
C1 C7 1.491(8)
C2 C3 1.379(8)
C2 H2A 0.9500
C3 C4 1.380(8)
C3 H3A 0.9500
C4 C5 1.364(8)
C4 H4A 0.9500
C5 C6 1.398(8)
C5 H5A 0.9500
C6 H6A 0.9500
C7 H7A 0.9900
C7 H7B 0.9900
C8 C9 1.503(9)
C8 H8A 0.9900
C8 H8B 0.9900
C9 H9A 0.9900
C9 H9B 0.9900
C10 H10A 0.9800
C10 H10B 0.9800
C10 H10C 0.9800
C11 H11A 0.9800
C11 H11B 0.9800
C11 H11C 0.9800
C12 H12A 0.9800
C12 H12B 0.9800
C12 H12C 0.9800

loop_
_geom_hbond_atom_site_label_D
_geom_hbond_atom_site_label_H
_geom_hbond_atom_site_label_A
_geom_hbond_site_symmetry_A
_geom_hbond_distance_DH
_geom_hbond_distance_HA
_geom_hbond_distance_DA
_geom_hbond_angle_DHA
C7 H7A Cl2 4_666 0.99 2.78 3.748(6) 165.2

loop_
_geom_torsion_atom_site_label_1
_geom_torsion_atom_site_label_2
_geom_torsion_atom_site_label_3
_geom_torsion_atom_site_label_4
_geom_torsion
Cl1 Hg N1 C8 89.5(4)
N2 Hg N1 C8 -14.5(4)
Cl2 Hg N1 C8 -118.5(3)
Cl1 Hg N1 C7 -30.9(4)
N2 Hg N1 C7 -134.9(4)
Cl2 Hg N1 C7 121.2(3)
Cl1 Hg N1 C12 -152.6(3)
N2 Hg N1 C12 103.4(4)
Cl2 Hg N1 C12 -0.6(4)
N1 Hg N2 C10 -132.3(4)
Cl1 Hg N2 C10 99.4(4)
Cl2 Hg N2 C10 -31.7(4)
N1 Hg N2 C9 -13.4(4)
Cl1 Hg N2 C9 -141.7(3)
Cl2 Hg N2 C9 87.2(4)
N1 Hg N2 C11 105.9(4)
Cl1 Hg N2 C11 -22.4(4)
Cl2 Hg N2 C11 -153.5(4)
C6 C1 C2 C3 1.6(8)
C7 C1 C2 C3 -179.3(5)
C1 C2 C3 C4 -1.2(9)
C2 C3 C4 C5 0.0(9)
C3 C4 C5 C6 0.7(9)
C2 C1 C6 C5 -0.9(8)
C7 C1 C6 C5 -179.9(5)
C4 C5 C6 C1 -0.3(9)
C2 C1 C7 N1 85.1(6)
C6 C1 C7 N1 -95.8(6)
C8 N1 C7 C1 -168.4(5)
C12 N1 C7 C1 69.8(6)
Hg N1 C7 C1 -51.1(5)
C7 N1 C8 C9 166.8(5)
C12 N1 C8 C9 -72.6(7)
Hg N1 C8 C9 43.0(6)
C10 N2 C9 C8 160.3(5)
C11 N2 C9 C8 -77.1(6)
Hg N2 C9 C8 40.5(6)
N1 C8 C9 N2 -61.6(7)
